data_4310241
loop_
_publ_author_name
'Olivier Jeannin'
'Jacques Delaunay'
'Fr\'ed\'eric Barri\`ere'
'Marc Fourmigu\'e'

_publ_section_title
;
Between Ni(mnt)2 and Ni(tfd)2i Dithiolene Complexes: the Unsymmetrical
2-(Trifluoromethyl)acrylonitrile-1,2-dithiolate and Its Nickel Complexes
;
_journal_name_full 'Inorganic Chemistry'
_journal_page_first 9763
_journal_page_last 9770
_journal_paper_doi 10.1021/ic051226b
_journal_volume 44
_journal_year 2005
_chemical_formula_sum 'C24 H36 F6 N3 Ni S4'
_chemical_formula_weight 667.51
_chemical_name_systematic
;
 ?
;
_space_group_IT_number 15
_symmetry_cell_setting monoclinic
_symmetry_space_group_name_Hall '-C 2yc'
_symmetry_space_group_name_H-M 'C 1 2/c 1'
_atom_sites_solution_hydrogens geom
_atom_sites_solution_primary direct
_atom_sites_solution_secondary difmap
_audit_creation_method SHELXL-97
_cell_angle_alpha 90.00
_cell_angle_beta 117.04(3)
_cell_angle_gamma 90.00
_cell_formula_units_Z 4
_cell_length_a 25.175(5)
_cell_length_b 8.6412(17)
_cell_length_c 16.091(3)
_cell_measurement_reflns_used 8000
_cell_measurement_temperature 150(2)
_cell_measurement_theta_max 25.7
_cell_measurement_theta_min 1.75
_cell_volume 3117.8(13)
_computing_cell_refinement 'CELL, Stoe-IPDS'
_computing_data_collection 'EXPOSE, Stoe-IPDS'
_computing_data_reduction 'INTEGRATE, Stoe-IPDS'
_computing_structure_refinement 'SHELXL-97 (Sheldrick, 1997)'
_computing_structure_solution 'SHELXS-97 (Sheldrick, 1997)'
_diffrn_ambient_temperature 293(2)
_diffrn_detector_area_resol_mean 6.66
_diffrn_measured_fraction_theta_full 0.960
_diffrn_measured_fraction_theta_max 0.960
_diffrn_measurement_device_type 'STOE IPDS'
_diffrn_measurement_method 'Oscillation, phi incr. 1.5 deg'
_diffrn_radiation_monochromator graphite
_diffrn_radiation_source 'fine-focus sealed tube'
_diffrn_radiation_type MoK\a
_diffrn_radiation_wavelength 0.71073
_diffrn_reflns_av_R_equivalents 0.0517
_diffrn_reflns_av_sigmaI/netI 0.0322
_diffrn_reflns_limit_h_max 30
_diffrn_reflns_limit_h_min -30
_diffrn_reflns_limit_k_max 10
_diffrn_reflns_limit_k_min -10
_diffrn_reflns_limit_l_max 19
_diffrn_reflns_limit_l_min -19
_diffrn_reflns_number 14649
_diffrn_reflns_theta_full 25.78
_diffrn_reflns_theta_max 25.78
_diffrn_reflns_theta_min 2.53
_exptl_absorpt_coefficient_mu 0.945
_exptl_absorpt_correction_T_max 0.7694
_exptl_absorpt_correction_T_min 0.6864
_exptl_absorpt_correction_type multi-scan
_exptl_absorpt_process_details
;
[c.f. r.h. blessing, acta cryst. (1995), a51, 33-38]
;
_exptl_crystal_colour black
_exptl_crystal_density_diffrn 1.422
_exptl_crystal_density_method 'not measured'
_exptl_crystal_description bulk
_exptl_crystal_F_000 1388
_exptl_crystal_size_max 0.6
_exptl_crystal_size_mid 0.24
_exptl_crystal_size_min 0.18
_refine_diff_density_max 1.056
_refine_diff_density_min -0.374
_refine_diff_density_rms 0.072
_refine_ls_extinction_method none
_refine_ls_goodness_of_fit_ref 1.058
_refine_ls_hydrogen_treatment constr
_refine_ls_matrix_type full
_refine_ls_number_parameters 228
_refine_ls_number_reflns 2876
_refine_ls_number_restraints 0
_refine_ls_restrained_S_all 1.058
_refine_ls_R_factor_all 0.0564
_refine_ls_R_factor_gt 0.0441
_refine_ls_shift/su_max 0.000
_refine_ls_shift/su_mean 0.000
_refine_ls_structure_factor_coef Fsqd
_refine_ls_weighting_details 'calc w=1/[\s^2^(Fo^2^)+(0.0768P)^2^+4.4429P] where P=(Fo^2^+2Fc^2^)/3'
_refine_ls_weighting_scheme calc
_refine_ls_wR_factor_gt 0.1231
_refine_ls_wR_factor_ref 0.1308
_reflns_number_gt 2261
_reflns_number_total 2876
_reflns_threshold_expression >2sigma(I)
_cod_data_source_file ic051226bsi20050722_112444_4.cif
_cod_data_source_block oj109
_cod_depositor_comments
;
The following automatic conversions were performed:

'_refine_ls_hydrogen_treatment' value 'constrained' was replaced with
the value 'constr' as specified in the replacement file
'src/cod-tools/trunk/data/replacement-values/replacement_values.lst'.

Automatic conversion script
Id: cif_fix_values 5376 2017-05-30 11:51:03Z andrius 
;
_cod_original_cell_volume 3117.8(11)
_cod_database_code 4310241

loop_
_symmetry_equiv_pos_as_xyz
'x, y, z'
'-x, y, -z+1/2'
'x+1/2, y+1/2, z'
'-x+1/2, y+1/2, -z+1/2'
'-x, -y, -z'
'x, -y, z-1/2'
'-x+1/2, -y+1/2, -z'
'x+1/2, -y+1/2, z-1/2'

loop_
_atom_site_label
_atom_site_type_symbol
_atom_site_fract_x
_atom_site_fract_y
_atom_site_fract_z
_atom_site_U_iso_or_equiv
_atom_site_adp_type
_atom_site_occupancy
_atom_site_symmetry_multiplicity
_atom_site_calc_flag
_atom_site_refinement_flags
_atom_site_disorder_assembly
_atom_site_disorder_group
Ni Ni 0.2500 0.2500 0.0000 0.02816(19) Uani 1 2 d S . .
S1 S 0.27985(4) 0.39064(10) 0.12253(6) 0.0375(2) Uani 1 1 d . . .
S2 S 0.33853(4) 0.25955(10) 0.01496(6) 0.0388(2) Uani 1 1 d . . .
C1 C 0.21769(15) 0.4148(4) 0.1382(2) 0.0364(7) Uani 1 1 d . . .
C2 C 0.2227(2) 0.5099(5) 0.2197(3) 0.0549(10) Uani 1 1 d . . .
C3 C 0.33480(15) 0.1495(4) -0.0773(2) 0.0364(7) Uani 1 1 d . . .
C4 C 0.38964(17) 0.1319(4) -0.0824(3) 0.0483(9) Uani 1 1 d . . .
C1A C -0.05712(19) 0.4441(6) 0.2079(3) 0.0617(12) Uani 1 1 d . . .
C2A C -0.0729(9) 0.356(2) 0.1272(17) 0.065(5) Uani 0.37 1 d P . .
H2A1 H -0.0446 0.2723 0.1406 0.078 Uiso 0.37 1 calc PR . .
H2A2 H -0.0708 0.4209 0.0794 0.078 Uiso 0.37 1 calc PR . .
C3A C -0.1361(9) 0.2897(18) 0.0904(11) 0.060(4) Uani 0.37 1 d P . .
H3A1 H -0.1394 0.2347 0.1404 0.072 Uiso 0.37 1 calc PR . .
H3A2 H -0.1647 0.3739 0.0707 0.072 Uiso 0.37 1 calc PR . .
C4A C -0.1511(9) 0.1794(19) 0.0084(11) 0.093(5) Uani 0.37 1 d P . .
H4A1 H -0.1918 0.1462 -0.0155 0.140 Uiso 0.37 1 calc PR . .
H4A2 H -0.1253 0.0910 0.0291 0.140 Uiso 0.37 1 calc PR . .
H4A3 H -0.1458 0.2318 -0.0398 0.140 Uiso 0.37 1 calc PR . .
C2B C -0.0522(5) 0.3069(15) 0.1449(10) 0.072(3) Uani 0.63 1 d P . .
H2B1 H -0.0496 0.3500 0.0912 0.086 Uiso 0.63 1 calc PR . .
H2B2 H -0.0163 0.2473 0.1807 0.086 Uiso 0.63 1 calc PR . .
C3B C -0.1075(4) 0.1999(10) 0.1118(6) 0.068(2) Uani 0.63 1 d P . .
H3B1 H -0.1014 0.1110 0.0804 0.082 Uiso 0.63 1 calc PR . .
H3B2 H -0.1108 0.1624 0.1661 0.082 Uiso 0.63 1 calc PR . .
C4B C -0.1640(5) 0.2750(14) 0.0484(9) 0.093(4) Uani 0.63 1 d P . .
H4B1 H -0.1968 0.2176 0.0480 0.140 Uiso 0.63 1 calc PR . .
H4B2 H -0.1675 0.2777 -0.0135 0.140 Uiso 0.63 1 calc PR . .
H4B3 H -0.1647 0.3787 0.0694 0.140 Uiso 0.63 1 calc PR . .
C5A C 0.00112(15) 0.6393(5) 0.1724(2) 0.0469(9) Uani 1 1 d . . .
H5A1 H 0.0044 0.5712 0.1270 0.056 Uiso 1 1 calc R . .
H5A2 H -0.0368 0.6928 0.1411 0.056 Uiso 1 1 calc R . .
C6A C 0.0500(2) 0.7568(5) 0.2022(3) 0.0670(12) Uani 1 1 d . . .
H6A1 H 0.0883 0.7049 0.2291 0.080 Uiso 1 1 calc R . .
H6A2 H 0.0485 0.8236 0.2495 0.080 Uiso 1 1 calc R . .
C7A C 0.0431(3) 0.8540(8) 0.1183(4) 0.0982(19) Uani 1 1 d . . .
H7A1 H 0.0445 0.7837 0.0723 0.118 Uiso 1 1 calc R . .
H7A2 H 0.0036 0.8993 0.0910 0.118 Uiso 1 1 calc R . .
C8A C 0.0833(4) 0.9718(11) 0.1315(6) 0.161(4) Uani 1 1 d . . .
H8A1 H 0.0735 1.0211 0.0728 0.241 Uiso 1 1 calc R . .
H8A2 H 0.1228 0.9298 0.1565 0.241 Uiso 1 1 calc R . .
H8A3 H 0.0814 1.0463 0.1743 0.241 Uiso 1 1 calc R . .
F1 F 0.1937(5) 0.6398(15) 0.1930(10) 0.105(5) Uani 0.65 1 d P . .
F2 F 0.2757(3) 0.5413(12) 0.2796(5) 0.083(3) Uani 0.65 1 d P . .
F3 F 0.1981(4) 0.4380(12) 0.2672(6) 0.095(3) Uani 0.65 1 d P . .
F1B F 0.1782(9) 0.591(3) 0.2057(17) 0.111(12) Uani 0.35 1 d P . .
F2B F 0.2372(14) 0.427(2) 0.2928(12) 0.147(10) Uani 0.35 1 d P . .
F3B F 0.2676(10) 0.616(3) 0.2414(15) 0.142(9) Uani 0.35 1 d P . .
N N 0.43495(16) 0.1192(5) -0.0822(3) 0.0705(11) Uani 1 1 d . . .
N1 N 0.0000 0.5399(5) 0.2500 0.0435(10) Uani 1 2 d S . .

loop_
_atom_site_aniso_label
_atom_site_aniso_U_11
_atom_site_aniso_U_22
_atom_site_aniso_U_33
_atom_site_aniso_U_23
_atom_site_aniso_U_13
_atom_site_aniso_U_12
Ni 0.0289(3) 0.0335(3) 0.0241(3) -0.0024(2) 0.0139(3) 0.0013(2)
S1 0.0368(4) 0.0458(4) 0.0312(5) -0.0108(3) 0.0168(4) -0.0043(3)
S2 0.0312(4) 0.0525(5) 0.0354(5) -0.0105(3) 0.0174(4) -0.0018(3)
C1 0.0437(18) 0.0406(16) 0.0290(18) -0.0020(13) 0.0201(16) 0.0044(14)
C2 0.063(3) 0.066(3) 0.041(2) -0.0142(18) 0.028(2) 0.004(2)
C3 0.0424(18) 0.0415(16) 0.0338(18) 0.0010(13) 0.0247(16) 0.0075(14)
C4 0.048(2) 0.062(2) 0.042(2) -0.0062(17) 0.0269(19) 0.0025(17)
C1A 0.059(2) 0.093(3) 0.042(2) -0.015(2) 0.031(2) -0.030(2)
C2A 0.066(12) 0.065(10) 0.072(11) 0.017(8) 0.038(10) 0.012(7)
C3A 0.085(12) 0.050(7) 0.045(10) 0.000(7) 0.028(9) -0.005(9)
C4A 0.142(16) 0.068(9) 0.086(11) -0.023(8) 0.066(12) -0.027(9)
C2B 0.069(8) 0.088(8) 0.076(9) -0.036(6) 0.049(7) -0.031(6)
C3B 0.081(6) 0.051(4) 0.077(6) -0.011(4) 0.040(5) -0.021(4)
C4B 0.091(8) 0.080(7) 0.066(9) 0.016(6) -0.002(6) -0.033(6)
C5A 0.0357(17) 0.074(2) 0.037(2) 0.0063(17) 0.0213(16) 0.0018(16)
C6A 0.064(3) 0.086(3) 0.063(3) -0.006(2) 0.041(3) -0.019(2)
C7A 0.095(4) 0.112(5) 0.101(5) 0.019(3) 0.056(4) -0.033(3)
C8A 0.169(8) 0.156(8) 0.111(6) 0.041(6) 0.023(6) -0.050(7)
F1 0.154(14) 0.074(4) 0.080(4) -0.019(4) 0.047(8) 0.048(6)
F2 0.060(3) 0.135(7) 0.051(4) -0.055(4) 0.023(3) -0.015(4)
F3 0.124(5) 0.133(8) 0.065(5) -0.031(5) 0.075(5) -0.031(6)
F1B 0.052(5) 0.16(3) 0.108(19) -0.091(19) 0.024(7) 0.023(10)
F2B 0.28(3) 0.120(13) 0.046(8) 0.006(8) 0.083(15) 0.06(2)
F3B 0.18(2) 0.163(17) 0.154(17) -0.132(14) 0.134(17) -0.110(15)
N 0.054(2) 0.107(3) 0.065(2) -0.015(2) 0.041(2) 0.007(2)
N1 0.033(2) 0.071(3) 0.031(2) 0.000 0.0189(19) 0.000

loop_
_atom_type_symbol
_atom_type_description
_atom_type_scat_dispersion_real
_atom_type_scat_dispersion_imag
_atom_type_scat_source
C C 0.0033 0.0016 'International Tables Vol C Tables 4.2.6.8 and 6.1.1.4'
H H 0.0000 0.0000 'International Tables Vol C Tables 4.2.6.8 and 6.1.1.4'
N N 0.0061 0.0033 'International Tables Vol C Tables 4.2.6.8 and 6.1.1.4'
F F 0.0171 0.0103 'International Tables Vol C Tables 4.2.6.8 and 6.1.1.4'
S S 0.1246 0.1234 'International Tables Vol C Tables 4.2.6.8 and 6.1.1.4'
Ni Ni 0.3393 1.1124 'International Tables Vol C Tables 4.2.6.8 and 6.1.1.4'

loop_
_geom_angle_atom_site_label_1
_geom_angle_atom_site_label_2
_geom_angle_atom_site_label_3
_geom_angle
_geom_angle_site_symmetry_1
_geom_angle_site_symmetry_3
_geom_angle_publ_flag
S2 Ni S2 180.00(5) 7 . ?
S2 Ni S1 87.87(4) 7 7 ?
S2 Ni S1 92.13(4) . 7 ?
S2 Ni S1 92.13(4) 7 . ?
S2 Ni S1 87.87(4) . . ?
S1 Ni S1 180.00(4) 7 . ?
C1 S1 Ni 104.11(12) . . ?
C3 S2 Ni 103.64(12) . . ?
C3 C1 C2 121.5(3) 7 . ?
C3 C1 S1 120.1(2) 7 . ?
C2 C1 S1 118.4(3) . . ?
F1B C2 F2 124.2(11) . . ?
F1B C2 F2B 109.6(15) . . ?
F2 C2 F2B 70.0(13) . . ?
F1B C2 F1 30.2(12) . . ?
F2 C2 F1 107.7(8) . . ?
F2B C2 F1 131.9(10) . . ?
F1B C2 F3 75.7(12) . . ?
F2 C2 F3 105.4(6) . . ?
F2B C2 F3 39.4(12) . . ?
F1 C2 F3 104.7(7) . . ?
F1B C2 F3B 103.9(14) . . ?
F2 C2 F3B 37.2(10) . . ?
F2B C2 F3B 106.2(15) . . ?
F1 C2 F3B 77.5(13) . . ?
F3 C2 F3B 135.1(9) . . ?
F1B C2 C1 115.8(12) . . ?
F2 C2 C1 115.0(4) . . ?
F2B C2 C1 111.9(8) . . ?
F1 C2 C1 111.8(7) . . ?
F3 C2 C1 111.6(5) . . ?
F3B C2 C1 108.7(7) . . ?
C1 C3 C4 124.4(3) 7 . ?
C1 C3 S2 120.0(2) 7 . ?
C4 C3 S2 115.6(3) . . ?
N C4 C3 176.9(4) . . ?
C2A C1A N1 121.3(9) . . ?
C2A C1A C2B 23.1(8) . . ?
N1 C1A C2B 110.8(5) . . ?
C1A C2A C3A 111.6(15) . . ?
C4A C3A C2A 111.9(15) . . ?
C3B C2B C1A 110.1(8) . . ?
C4B C3B C2B 114.2(9) . . ?
C6A C5A N1 116.0(3) . . ?
C5A C6A C7A 110.0(4) . . ?
C8A C7A C6A 119.2(6) . . ?
F1B F1 C2 71(2) . . ?
F1B F1 F3B 117(3) . . ?
C2 F1 F3B 53.0(9) . . ?
F3B F2 C2 77.7(16) . . ?
F3B F2 F2B 131(2) . . ?
C2 F2 F2B 55.3(9) . . ?
F2B F3 C2 66.7(14) . . ?
F2B F3 F1B 110.1(19) . . ?
C2 F3 F1B 49.7(8) . . ?
F1 F1B C2 79(2) . . ?
F1 F1B F3 131(3) . . ?
C2 F1B F3 54.6(9) . . ?
F3 F2B C2 73.9(16) . . ?
F3 F2B F2 122(2) . . ?
C2 F2B F2 54.7(9) . . ?
F2 F3B C2 65.1(13) . . ?
F2 F3B F1 106.5(18) . . ?
C2 F3B F1 49.5(8) . . ?
C1A N1 C1A 114.3(5) . 2 ?
C1A N1 C5A 107.7(2) . 2 ?
C1A N1 C5A 107.8(2) 2 2 ?
C1A N1 C5A 107.8(2) . . ?
C1A N1 C5A 107.7(2) 2 . ?
C5A N1 C5A 111.5(4) 2 . ?

loop_
_geom_bond_atom_site_label_1
_geom_bond_atom_site_label_2
_geom_bond_distance
_geom_bond_site_symmetry_2
_geom_bond_publ_flag
Ni S2 2.1318(9) 7 ?
Ni S2 2.1318(9) . ?
Ni S1 2.1406(9) 7 ?
Ni S1 2.1406(9) . ?
S1 C1 1.707(3) . ?
S2 C3 1.729(3) . ?
C1 C3 1.355(5) 7 ?
C1 C2 1.504(5) . ?
C2 F1B 1.252(19) . ?
C2 F2 1.270(8) . ?
C2 F2B 1.278(17) . ?
C2 F1 1.301(12) . ?
C2 F3 1.337(9) . ?
C2 F3B 1.367(17) . ?
C3 C1 1.355(5) 7 ?
C3 C4 1.428(5) . ?
C4 N 1.145(5) . ?
C1A C2A 1.40(3) . ?
C1A N1 1.525(5) . ?
C1A C2B 1.601(12) . ?
C2A C3A 1.54(3) . ?
C3A C4A 1.529(19) . ?
C2B C3B 1.550(14) . ?
C3B C4B 1.471(14) . ?
C5A C6A 1.496(6) . ?
C5A N1 1.526(4) . ?
C6A C7A 1.532(7) . ?
C7A C8A 1.381(9) . ?
F1 F1B 0.67(3) . ?
F1 F3B 1.67(3) . ?
F2 F3B 0.85(2) . ?
F2 F2B 1.46(3) . ?
F3 F2B 0.88(3) . ?
F3 F1B 1.59(3) . ?
N1 C1A 1.525(5) 2 ?
N1 C5A 1.526(4) 2 ?
